data_2018322
loop_
_publ_author_name
'Garc\'ia-Rubi\~no, M. Eugenia'
'Choquesillo-Lazarte, Duane'
'N\'u\~nez, M. C.'
'Campos, Joaqu\'in M.'

_publ_section_title
;
 Two tautomeric polymorphs of 2,6-dichloropurine
;
_journal_coeditor_code GG3264
_journal_issue 12
_journal_name_full 'Acta Crystallographica Section C'
_journal_page_first o484
_journal_page_last o486
_journal_paper_doi 10.1107/S0108270111043575
_journal_volume 67
_journal_year 2011
_chemical_formula_iupac 'C5 H2 Cl2 N4'
_chemical_formula_moiety 'C5 H2 Cl2 N4'
_chemical_formula_sum 'C5 H2 Cl2 N4'
_chemical_formula_weight 189.01
_chemical_name_systematic
;
2,6-dichloro-9<i>H</i>-purine
;
_space_group_IT_number 14
_symmetry_cell_setting monoclinic
_symmetry_space_group_name_Hall '-P 2ybc'
_symmetry_space_group_name_H-M 'P 1 21/c 1'
_atom_sites_solution_hydrogens geom
_atom_sites_solution_primary direct
_atom_sites_solution_secondary difmap
_audit_creation_method SHELXL97
_cell_angle_alpha 90.00
_cell_angle_beta 115.381(4)
_cell_angle_gamma 90.00
_cell_formula_units_Z 8
_cell_length_a 14.0867(12)
_cell_length_b 9.4898(7)
_cell_length_c 12.2656(9)
_cell_measurement_reflns_used 2440
_cell_measurement_temperature 296(2)
_cell_measurement_theta_max 64.99
_cell_measurement_theta_min 3.47
_cell_volume 1481.4(2)
_computing_cell_refinement 'SAINT (Bruker, 2010)'
_computing_data_collection 'APEX2 (Bruker, 2010)'
_computing_data_reduction 'SAINT (Bruker, 2010)'
_computing_molecular_graphics 'PLATON (Spek, 2009)'
_computing_publication_material 'publCIF (Westrip, 2010)'
_computing_structure_refinement 'SHELXL97 (Sheldrick, 2008)'
_computing_structure_solution 'SHELXS97 (Sheldrick, 2008)'
_diffrn_ambient_temperature 296(2)
_diffrn_measured_fraction_theta_full 0.985
_diffrn_measured_fraction_theta_max 0.985
_diffrn_measurement_device_type 'Bruker X8 Proteum'
_diffrn_measurement_method '\f and \w'
_diffrn_radiation_monochromator 'graded multilayer optics'
_diffrn_radiation_source 'fine-focus rotating anode'
_diffrn_radiation_type CuK\a
_diffrn_radiation_wavelength 1.54178
_diffrn_reflns_av_R_equivalents 0.0852
_diffrn_reflns_av_sigmaI/netI 0.0501
_diffrn_reflns_limit_h_max 16
_diffrn_reflns_limit_h_min -16
_diffrn_reflns_limit_k_max 11
_diffrn_reflns_limit_k_min -11
_diffrn_reflns_limit_l_max 13
_diffrn_reflns_limit_l_min -14
_diffrn_reflns_number 18199
_diffrn_reflns_theta_full 66.04
_diffrn_reflns_theta_max 66.04
_diffrn_reflns_theta_min 5.82
_diffrn_standards_decay_% 0
_exptl_absorpt_coefficient_mu 7.357
_exptl_absorpt_correction_T_max 0.7529
_exptl_absorpt_correction_T_min 0.3767
_exptl_absorpt_correction_type multi-scan
_exptl_absorpt_process_details '(SADABS; Bruker, 2001)'
_exptl_crystal_colour colourless
_exptl_crystal_density_diffrn 1.695
_exptl_crystal_density_method 'not measured'
_exptl_crystal_description 'cut block'
_exptl_crystal_F_000 752
_exptl_crystal_size_max 0.12
_exptl_crystal_size_mid 0.10
_exptl_crystal_size_min 0.06
_refine_diff_density_max 0.270
_refine_diff_density_min -0.289
_refine_ls_extinction_method none
_refine_ls_goodness_of_fit_ref 1.099
_refine_ls_hydrogen_treatment constr
_refine_ls_matrix_type full
_refine_ls_number_parameters 199
_refine_ls_number_reflns 2547
_refine_ls_number_restraints 0
_refine_ls_restrained_S_all 1.099
_refine_ls_R_factor_all 0.0792
_refine_ls_R_factor_gt 0.0512
_refine_ls_shift/su_max 0.000
_refine_ls_shift/su_mean 0.000
_refine_ls_structure_factor_coef Fsqd
_refine_ls_weighting_details 'w = 1/[\s^2^(Fo^2^)+(0.0735P)^2^+0.6074P] where P=(Fo^2^+2Fc^2^)/3'
_refine_ls_weighting_scheme calc
_refine_ls_wR_factor_gt 0.1339
_refine_ls_wR_factor_ref 0.1539
_reflns_number_gt 1713
_reflns_number_total 2547
_reflns_threshold_expression I>2\s(I)
_cod_data_source_file gg3264.cif
_cod_data_source_block I
_cod_original_sg_symbol_H-M 'P 21/c'
_cod_database_code 2018322
_cod_database_fobs_code 2018322

loop_
_symmetry_equiv_pos_as_xyz
'x, y, z'
'-x, y+1/2, -z+1/2'
'-x, -y, -z'
'x, -y-1/2, z-1/2'

loop_
_atom_site_type_symbol
_atom_site_label
_atom_site_fract_x
_atom_site_fract_y
_atom_site_fract_z
_atom_site_U_iso_or_equiv
_atom_site_adp_type
_atom_site_calc_flag
_atom_site_refinement_flags
_atom_site_occupancy
_atom_site_symmetry_multiplicity
N N1 0.6775(3) 0.4986(3) 0.6268(3) 0.0531(8) Uani d . 1 1
C C2 0.6641(3) 0.6302(5) 0.5827(4) 0.0532(10) Uani d . 1 1
Cl Cl2 0.71871(10) 0.76088(13) 0.68964(11) 0.0745(4) Uani d . 1 1
N N3 0.6148(3) 0.6744(3) 0.4701(3) 0.0485(8) Uani d . 1 1
C C4 0.5742(3) 0.5666(4) 0.3941(3) 0.0449(9) Uani d . 1 1
C C5 0.5820(3) 0.4237(4) 0.4254(3) 0.0455(9) Uani d . 1 1
C C6 0.6369(3) 0.3951(4) 0.5480(3) 0.0501(10) Uani d . 1 1
Cl Cl6 0.65201(10) 0.22623(12) 0.60104(11) 0.0710(4) Uani d . 1 1
N N7 0.5292(3) 0.3429(3) 0.3227(3) 0.0506(8) Uani d . 1 1
C C8 0.4929(3) 0.4362(4) 0.2358(4) 0.0536(10) Uani d . 1 1
H H8 0.4539 0.4114 0.1555 0.064 Uiso calc R 1 1
N N9 0.5165(3) 0.5715(3) 0.2720(3) 0.0514(8) Uani d . 1 1
H H9 0.4989 0.6455 0.2271 0.062 Uiso calc R 1 1
N N11 0.8212(3) 0.2753(4) 0.9484(3) 0.0600(9) Uani d . 1 1
C C12 0.8426(3) 0.4071(5) 0.9271(4) 0.0569(11) Uani d . 1 1
Cl Cl12 0.79181(11) 0.53758(13) 0.98390(12) 0.0801(4) Uani d . 1 1
N N13 0.8973(3) 0.4514(3) 0.8684(3) 0.0560(9) Uani d . 1 1
C C14 0.9317(3) 0.3431(4) 0.8255(4) 0.0510(10) Uani d . 1 1
C C15 0.9166(3) 0.2009(4) 0.8412(4) 0.0521(10) Uani d . 1 1
C C16 0.8593(3) 0.1724(4) 0.9055(4) 0.0564(10) Uani d . 1 1
Cl Cl16 0.83484(10) 0.00077(12) 0.93271(12) 0.0798(4) Uani d . 1 1
N N17 0.9637(3) 0.1194(4) 0.7842(3) 0.0592(9) Uani d . 1 1
C C18 1.0046(4) 0.2121(4) 0.7380(4) 0.0618(11) Uani d . 1 1
H H18 1.0419 0.1866 0.6941 0.074 Uiso calc R 1 1
N N19 0.9884(3) 0.3483(3) 0.7590(3) 0.0590(9) Uani d . 1 1
H H19 1.0095 0.4224 0.7353 0.071 Uiso calc R 1 1

loop_
_atom_site_aniso_label
_atom_site_aniso_U_11
_atom_site_aniso_U_22
_atom_site_aniso_U_33
_atom_site_aniso_U_12
_atom_site_aniso_U_13
_atom_site_aniso_U_23
N1 0.058(2) 0.054(2) 0.0489(18) -0.0015(17) 0.0237(16) -0.0004(17)
C2 0.054(2) 0.058(3) 0.056(2) -0.003(2) 0.030(2) -0.006(2)
Cl2 0.0826(8) 0.0732(8) 0.0662(7) -0.0190(6) 0.0304(6) -0.0211(6)
N3 0.060(2) 0.0436(18) 0.0478(19) -0.0046(16) 0.0283(16) -0.0047(15)
C4 0.055(2) 0.040(2) 0.046(2) -0.0004(17) 0.0274(19) 0.0028(17)
C5 0.051(2) 0.037(2) 0.053(2) -0.0030(17) 0.0269(19) -0.0018(17)
C6 0.053(2) 0.054(2) 0.049(2) 0.0043(19) 0.0267(19) 0.012(2)
Cl6 0.0859(8) 0.0571(7) 0.0740(7) 0.0127(6) 0.0379(7) 0.0202(6)
N7 0.066(2) 0.0346(17) 0.0542(19) 0.0030(15) 0.0284(17) 0.0011(15)
C8 0.073(3) 0.038(2) 0.052(2) -0.0025(19) 0.029(2) -0.0052(18)
N9 0.072(2) 0.0366(17) 0.0465(18) 0.0016(15) 0.0267(17) 0.0026(14)
N11 0.068(2) 0.054(2) 0.065(2) -0.0005(18) 0.035(2) -0.0045(18)
C12 0.056(3) 0.059(3) 0.055(2) 0.007(2) 0.023(2) -0.007(2)
Cl12 0.0956(9) 0.0677(8) 0.0907(9) 0.0121(7) 0.0528(8) -0.0122(6)
N13 0.062(2) 0.0447(19) 0.063(2) 0.0015(16) 0.0287(19) -0.0038(16)
C14 0.051(2) 0.041(2) 0.061(2) 0.0010(18) 0.024(2) -0.0018(19)
C15 0.056(2) 0.040(2) 0.057(2) 0.0015(18) 0.021(2) -0.0019(18)
C16 0.058(3) 0.052(2) 0.063(3) -0.001(2) 0.030(2) 0.004(2)
Cl16 0.0988(10) 0.0541(7) 0.1062(10) -0.0107(6) 0.0627(8) 0.0022(6)
N17 0.071(2) 0.0411(19) 0.077(2) 0.0010(17) 0.042(2) -0.0021(17)
C18 0.070(3) 0.046(2) 0.077(3) 0.001(2) 0.039(3) -0.005(2)
N19 0.069(2) 0.0418(18) 0.078(2) -0.0035(17) 0.044(2) -0.0012(17)

loop_
_atom_type_symbol
_atom_type_description
_atom_type_scat_dispersion_real
_atom_type_scat_dispersion_imag
_atom_type_scat_source
C C 0.0181 0.0091 'International Tables Vol C Tables 4.2.6.8 and 6.1.1.4'
H H 0.0000 0.0000 'International Tables Vol C Tables 4.2.6.8 and 6.1.1.4'
N N 0.0311 0.0180 'International Tables Vol C Tables 4.2.6.8 and 6.1.1.4'
Cl Cl 0.3639 0.7018 'International Tables Vol C Tables 4.2.6.8 and 6.1.1.4'

loop_
_geom_angle_atom_site_label_1
_geom_angle_atom_site_label_2
_geom_angle_atom_site_label_3
_geom_angle
C6 N1 C2 117.0(3)
N3 C2 N1 129.6(4)
N3 C2 Cl2 115.4(3)
N1 C2 Cl2 114.9(3)
C2 N3 C4 111.3(3)
N3 C4 N9 127.9(3)
N3 C4 C5 126.2(3)
N9 C4 C5 105.9(3)
N7 C5 C6 134.9(4)
N7 C5 C4 109.8(3)
C6 C5 C4 115.3(3)
N1 C6 C5 120.7(4)
N1 C6 Cl6 118.3(3)
C5 C6 Cl6 121.0(3)
C8 N7 C5 103.6(3)
N7 C8 N9 114.9(4)
N7 C8 H8 122.6
N9 C8 H8 122.6
C8 N9 C4 105.9(3)
C8 N9 H9 127.0
C4 N9 H9 127.0
C16 N11 C12 116.5(4)
N13 C12 N11 129.3(4)
N13 C12 Cl12 115.5(3)
N11 C12 Cl12 115.2(3)
C12 N13 C14 111.2(3)
N13 C14 N19 127.6(4)
N13 C14 C15 126.1(4)
N19 C14 C15 106.3(3)
C16 C15 N17 134.8(4)
C16 C15 C14 115.6(4)
N17 C15 C14 109.7(4)
N11 C16 C15 121.3(4)
N11 C16 Cl16 118.0(3)
C15 C16 Cl16 120.7(3)
C18 N17 C15 103.8(3)
N17 C18 N19 114.7(4)
N17 C18 H18 122.7
N19 C18 H18 122.7
C18 N19 C14 105.6(3)
C18 N19 H19 127.2
C14 N19 H19 127.2

loop_
_geom_bond_atom_site_label_1
_geom_bond_atom_site_label_2
_geom_bond_distance
N1 C6 1.324(5)
N1 C2 1.341(5)
C2 N3 1.320(5)
C2 Cl2 1.728(4)
N3 C4 1.336(5)
C4 N9 1.365(5)
C4 C5 1.401(5)
C5 N7 1.387(5)
C5 C6 1.392(5)
C6 Cl6 1.708(4)
N7 C8 1.310(5)
C8 N9 1.352(5)
C8 H8 0.9300
N9 H9 0.8600
N11 C16 1.327(5)
N11 C12 1.339(5)
C12 N13 1.328(5)
C12 Cl12 1.720(4)
N13 C14 1.337(5)
C14 N19 1.367(5)
C14 C15 1.392(5)
C15 C16 1.376(6)
C15 N17 1.387(5)
C16 Cl16 1.726(4)
N17 C18 1.307(5)
C18 N19 1.356(5)
C18 H18 0.9300
N19 H19 0.8600

loop_
_geom_hbond_atom_site_label_D
_geom_hbond_atom_site_label_H
_geom_hbond_atom_site_label_A
_geom_hbond_site_symmetry_A
_geom_hbond_distance_DH
_geom_hbond_distance_HA
_geom_hbond_distance_DA
_geom_hbond_angle_DHA
N9 H9 N7 2_655 0.86 1.96 2.785(4) 160.9
N19 H19 N17 2_756 0.86 1.94 2.768(5) 160.4

loop_
_cod_related_entry_id
_cod_related_entry_database
_cod_related_entry_code
1 ChemSpider 4481937
